data_2224476
loop_
_publ_author_name
'Schouten, Arie'
'Lutz, Martin'

_publ_section_title
;
 <small>L</small>-Serine methyl ester hydrochloride
;
_journal_coeditor_code VM2012
_journal_issue 12
_journal_name_full 'Acta Crystallographica Section E'
_journal_page_first o3026
_journal_paper_doi 10.1107/S1600536809046480
_journal_volume 65
_journal_year 2009
_chemical_formula_iupac 'C4 H10 N O3 +, Cl -'
_chemical_formula_moiety 'C4 H10 N O3 +, Cl -'
_chemical_formula_sum 'C4 H10 Cl N O3'
_chemical_formula_weight 155.58
_chemical_name_systematic
;
L-Serine methyl ester hydrochloride
;
_space_group_IT_number 4
_symmetry_cell_setting monoclinic
_symmetry_space_group_name_Hall 'P 2yb'
_symmetry_space_group_name_H-M 'P 1 21 1'
_atom_sites_solution_hydrogens difmap
_atom_sites_solution_primary direct
_atom_sites_solution_secondary difmap
_audit_creation_method SHELXL-97
_cell_angle_alpha 90.00
_cell_angle_beta 90.0900(10)
_cell_angle_gamma 90.00
_cell_formula_units_Z 2
_cell_length_a 5.22645(9)
_cell_length_b 6.39388(14)
_cell_length_c 11.6420(4)
_cell_measurement_reflns_used 14244
_cell_measurement_temperature 150(2)
_cell_measurement_theta_max 34.99
_cell_measurement_theta_min 1.75
_cell_volume 389.044(17)
_computing_cell_refinement 'PEAKREF (Schreurs, 2005)'
_computing_data_collection 'COLLECT (Nonius, 1999)'
_computing_data_reduction 'EVAL15 (Xian <i>et al.</i>,  2006) and SADABS (Sheldrick, 2002)'
_computing_molecular_graphics 'PLATON (Spek, 2009)'
_computing_publication_material 'PLATON (Spek, 2009)'
_computing_structure_refinement 'SHELXL97 (Sheldrick, 2008)'
_computing_structure_solution 'SHELXS97 (Sheldrick, 2008)'
_diffrn_ambient_temperature 150(2)
_diffrn_measured_fraction_theta_full 1.000
_diffrn_measured_fraction_theta_max 1.000
_diffrn_measurement_device_type 'Nonius KappaCCD'
_diffrn_measurement_method '\f and \w'
_diffrn_radiation_monochromator graphite
_diffrn_radiation_source 'rotating anode'
_diffrn_radiation_type MoK\a
_diffrn_radiation_wavelength 0.71073
_diffrn_reflns_av_R_equivalents 0.0295
_diffrn_reflns_av_sigmaI/netI 0.0199
_diffrn_reflns_limit_h_max 8
_diffrn_reflns_limit_h_min -8
_diffrn_reflns_limit_k_max 10
_diffrn_reflns_limit_k_min -10
_diffrn_reflns_limit_l_max 18
_diffrn_reflns_limit_l_min -18
_diffrn_reflns_number 15456
_diffrn_reflns_theta_full 34.99
_diffrn_reflns_theta_max 34.99
_diffrn_reflns_theta_min 1.75
_exptl_absorpt_coefficient_mu 0.436
_exptl_absorpt_correction_T_max 0.93
_exptl_absorpt_correction_T_min 0.78
_exptl_absorpt_correction_type multi-scan
_exptl_absorpt_process_details '(SADABS; Sheldrick, 2002)'
_exptl_crystal_colour colourless
_exptl_crystal_density_diffrn 1.328
_exptl_crystal_density_method 'not measured'
_exptl_crystal_description 'irregular plate'
_exptl_crystal_F_000 164
_exptl_crystal_size_max 0.38
_exptl_crystal_size_mid 0.33
_exptl_crystal_size_min 0.15
_refine_diff_density_max 0.245
_refine_diff_density_min -0.172
_refine_ls_abs_structure_details 'Flack (1983), 1600 Friedel pairs'
_refine_ls_abs_structure_Flack 0.00(3)
_refine_ls_extinction_method none
_refine_ls_goodness_of_fit_ref 1.066
_refine_ls_hydrogen_treatment mixed
_refine_ls_matrix_type full
_refine_ls_number_parameters 100
_refine_ls_number_reflns 3449
_refine_ls_number_restraints 1
_refine_ls_restrained_S_all 1.066
_refine_ls_R_factor_all 0.0254
_refine_ls_R_factor_gt 0.0223
_refine_ls_shift/su_max 0.002
_refine_ls_shift/su_mean 0.000
_refine_ls_structure_factor_coef Fsqd
_refine_ls_weighting_details 'calc w=1/[\s^2^(Fo^2^)+(0.0329P)^2^+0.0147P] where P=(Fo^2^+2Fc^2^)/3'
_refine_ls_weighting_scheme calc
_refine_ls_wR_factor_gt 0.0565
_refine_ls_wR_factor_ref 0.0583
_reflns_number_gt 3242
_reflns_number_total 3449
_reflns_threshold_expression I>2\s(I)
_cod_data_source_file vm2012.cif
_cod_data_source_block I
_cod_original_cell_volume 389.044(16)
_cod_original_sg_symbol_H-M 'P 21'
_cod_database_code 2224476
_cod_database_fobs_code 2224476

loop_
_symmetry_equiv_pos_as_xyz
'x, y, z'
'-x, y+1/2, -z'

loop_
_atom_site_type_symbol
_atom_site_label
_atom_site_fract_x
_atom_site_fract_y
_atom_site_fract_z
_atom_site_U_iso_or_equiv
_atom_site_adp_type
_atom_site_calc_flag
_atom_site_refinement_flags
_atom_site_occupancy
_atom_site_disorder_assembly
_atom_site_disorder_group
O O1 0.19488(14) 0.39944(12) 0.93010(6) 0.03194(14) Uani d . 1 . .
O O2 0.32242(18) 0.69384(13) 0.84254(7) 0.04120(18) Uani d . 1 . .
O O3 0.57878(12) 0.22667(10) 0.72179(7) 0.02923(13) Uani d . 1 . .
H H3 0.644(3) 0.119(3) 0.6913(14) 0.045(4) Uiso d . 1 . .
N N1 0.25944(14) 0.54258(11) 0.63222(7) 0.02279(12) Uani d . 1 . .
H H1A 0.411(3) 0.597(3) 0.6391(12) 0.037(4) Uiso d . 1 . .
H H1B 0.254(3) 0.473(3) 0.5725(15) 0.045(4) Uiso d . 1 . .
H H1C 0.149(2) 0.643(2) 0.6261(11) 0.029(3) Uiso d . 1 . .
C C1 0.24364(16) 0.51767(14) 0.83958(7) 0.02379(14) Uani d . 1 . .
C C2 0.18095(14) 0.40362(12) 0.72813(7) 0.02175(13) Uani d . 1 . .
H H2 -0.0084 0.3827 0.7239 0.026 Uiso calc R 1 . .
C C3 0.31005(16) 0.19224(13) 0.71800(8) 0.02470(14) Uani d . 1 . .
H H3A 0.2571 0.1003 0.7821 0.030 Uiso calc R 1 . .
H H3B 0.2616 0.1242 0.6447 0.030 Uiso calc R 1 . .
C C4 0.2501(2) 0.49492(19) 1.04131(9) 0.0378(2) Uani d . 1 . .
H H4A 0.4322 0.5307 1.0456 0.057 Uiso calc R 1 . .
H H4B 0.2079 0.3961 1.1028 0.057 Uiso calc R 1 . .
H H4C 0.1473 0.6220 1.0502 0.057 Uiso calc R 1 . .
Cl Cl1 0.77391(3) 0.81723(3) 0.608559(15) 0.02488(4) Uani d . 1 . .

loop_
_atom_site_aniso_label
_atom_site_aniso_U_11
_atom_site_aniso_U_22
_atom_site_aniso_U_33
_atom_site_aniso_U_12
_atom_site_aniso_U_13
_atom_site_aniso_U_23
O1 0.0416(3) 0.0290(3) 0.0252(3) -0.0042(3) 0.0023(2) 0.0007(2)
O2 0.0668(5) 0.0250(3) 0.0317(3) -0.0129(4) -0.0020(3) -0.0044(3)
O3 0.0229(3) 0.0219(3) 0.0429(4) 0.0033(2) -0.0034(2) -0.0061(2)
N1 0.0220(3) 0.0201(3) 0.0263(3) 0.0021(2) -0.0026(2) -0.0013(2)
C1 0.0236(3) 0.0218(3) 0.0260(3) 0.0014(3) 0.0001(3) -0.0023(3)
C2 0.0187(3) 0.0196(3) 0.0270(3) -0.0016(3) -0.0014(2) -0.0012(3)
C3 0.0250(3) 0.0168(3) 0.0323(4) -0.0016(3) -0.0027(3) -0.0025(3)
C4 0.0485(6) 0.0403(5) 0.0248(4) 0.0096(4) 0.0003(4) -0.0030(4)
Cl1 0.02321(7) 0.02180(7) 0.02965(8) 0.00378(7) 0.00166(5) 0.00182(8)

loop_
_atom_type_symbol
_atom_type_description
_atom_type_scat_dispersion_real
_atom_type_scat_dispersion_imag
_atom_type_scat_source
C C 0.0033 0.0016 'International Tables Vol C Tables 4.2.6.8 and 6.1.1.4'
H H 0.0000 0.0000 'International Tables Vol C Tables 4.2.6.8 and 6.1.1.4'
Cl Cl 0.1484 0.1585 'International Tables Vol C Tables 4.2.6.8 and 6.1.1.4'
N N 0.0061 0.0033 'International Tables Vol C Tables 4.2.6.8 and 6.1.1.4'
O O 0.0106 0.0060 'International Tables Vol C Tables 4.2.6.8 and 6.1.1.4'

loop_
_geom_angle_atom_site_label_1
_geom_angle_atom_site_label_2
_geom_angle_atom_site_label_3
_geom_angle_site_symmetry_1
_geom_angle_site_symmetry_3
_geom_angle
_geom_angle_publ_flag
C1 O1 C4 . . 115.45(8) y
C3 O3 H3 . . 104.9(11) y
C2 N1 H1A . . 115.1(10) ?
C2 N1 H1B . . 107.6(12) ?
H1A N1 H1B . . 108.9(14) ?
C2 N1 H1C . . 108.6(9) ?
H1A N1 H1C . . 108.6(14) ?
H1B N1 H1C . . 107.7(14) ?
O2 C1 O1 . . 125.48(9) y
O2 C1 C2 . . 123.17(8) y
O1 C1 C2 . . 111.33(7) y
N1 C2 C3 . . 110.58(7) y
N1 C2 C1 . . 107.14(6) y
C3 C2 C1 . . 113.45(7) y
N1 C2 H2 . . 108.5 ?
C3 C2 H2 . . 108.5 ?
C1 C2 H2 . . 108.5 ?
O3 C3 C2 . . 107.42(6) y
O3 C3 H3A . . 110.2 ?
C2 C3 H3A . . 110.2 ?
O3 C3 H3B . . 110.2 ?
C2 C3 H3B . . 110.2 ?
H3A C3 H3B . . 108.5 ?
O1 C4 H4A . . 109.5 ?
O1 C4 H4B . . 109.5 ?
H4A C4 H4B . . 109.5 ?
O1 C4 H4C . . 109.5 ?
H4A C4 H4C . . 109.5 ?
H4B C4 H4C . . 109.5 ?

loop_
_geom_bond_atom_site_label_1
_geom_bond_atom_site_label_2
_geom_bond_site_symmetry_2
_geom_bond_distance
_geom_bond_publ_flag
O1 C1 . 1.3221(11) y
O1 C4 . 1.4598(13) y
O2 C1 . 1.1998(11) y
O3 C3 . 1.4223(10) y
O3 H3 . 0.847(18) ?
N1 C2 . 1.4852(11) y
N1 H1A . 0.867(16) ?
N1 H1B . 0.825(18) ?
N1 H1C . 0.865(14) ?
C1 C2 . 1.5235(12) y
C2 C3 . 1.5153(12) y
C2 H2 . 1.0000 ?
C3 H3A . 0.9900 ?
C3 H3B . 0.9900 ?
C4 H4A . 0.9800 ?
C4 H4B . 0.9800 ?
C4 H4C . 0.9800 ?

loop_
_geom_hbond_atom_site_label_D
_geom_hbond_atom_site_label_H
_geom_hbond_atom_site_label_A
_geom_hbond_site_symmetry_A
_geom_hbond_distance_DH
_geom_hbond_distance_HA
_geom_hbond_distance_DA
_geom_hbond_angle_DHA
N1 H1A Cl1 . 0.867(16) 2.390(16) 3.2237(8) 161.2(14)
N1 H1B Cl1 2_646 0.825(18) 2.336(18) 3.1563(8) 172.7(16)
N1 H1C Cl1 1_455 0.865(14) 2.264(14) 3.0979(7) 161.9(12)
O3 H3 Cl1 1_545 0.847(18) 2.261(18) 3.1041(7) 173.9(15)

loop_
_geom_torsion_atom_site_label_1
_geom_torsion_atom_site_label_2
_geom_torsion_atom_site_label_3
_geom_torsion_atom_site_label_4
_geom_torsion_site_symmetry_1
_geom_torsion_site_symmetry_2
_geom_torsion_site_symmetry_3
_geom_torsion_site_symmetry_4
_geom_torsion
_geom_torsion_publ_flag
C4 O1 C1 O2 . . . . -1.64(14) y
C4 O1 C1 C2 . . . . 179.72(7) y
O2 C1 C2 N1 . . . . 5.33(11) y
O1 C1 C2 N1 . . . . -175.99(7) y
O2 C1 C2 C3 . . . . 127.65(10) y
O1 C1 C2 C3 . . . . -53.67(9) y
N1 C2 C3 O3 . . . . 59.87(9) y
C1 C2 C3 O3 . . . . -60.53(9) y

loop_
_cod_related_entry_id
_cod_related_entry_database
_cod_related_entry_code
1 ChemSpider 2005924
